data_7240144
loop_
_publ_author_name
'Wang, Xiuli'
'Pan, Xiang'
'Wang, Xiang'
'Li, Yan'
'Liu, Guocheng'

_publ_section_title
;
 Two rare {M2(MoO4)2}n chain-containing molybdate-based metal--organic
 complexes with a bis-pyrazole-bis-amide ligand: fluorescent sensing and
 photocatalysis performance
;
_journal_issue 19
_journal_name_full 'RSC Advances'
_journal_page_first 11046
_journal_page_last 11053
_journal_paper_doi 10.1039/D0RA01420F
_journal_volume 10
_journal_year 2020
_chemical_formula_sum 'C28 H26 Mo2 N12 O13 P0 Zn2'
_chemical_formula_weight 1061.23
_space_group_crystal_system monoclinic
_space_group_IT_number 15
_space_group_name_Hall '-C 2yc'
_space_group_name_H-M_alt 'C 1 2/c 1'
_atom_sites_solution_hydrogens difmap
_audit_creation_method SHELXL-2014/7
_audit_update_record
;
2019-12-16 deposited with the CCDC.	2020-03-11 downloaded from the CCDC.
;
_cell_angle_alpha 90
_cell_angle_beta 112.537(4)
_cell_angle_gamma 90
_cell_formula_units_Z 4
_cell_length_a 32.805(4)
_cell_length_b 7.0020(8)
_cell_length_c 15.9094(19)
_cell_measurement_reflns_used 1449
_cell_measurement_temperature 293(2)
_cell_measurement_theta_max 28.231
_cell_measurement_theta_min 2.576
_cell_volume 3375.3(7)
_computing_cell_refinement 'Bruker XSCANS'
_computing_data_collection 'Bruker XSCANS'
_computing_data_reduction 'Bruker SHELXTL'
_computing_molecular_graphics 'Bruker SHELXTL'
_computing_publication_material 'Bruker SHELXTL'
_computing_structure_refinement 'SHELXL-2014/7 (Sheldrick, 2014)'
_computing_structure_solution 'Bruker SHELXTL'
_diffrn_ambient_temperature 293(2)
_diffrn_measured_fraction_theta_full 0.999
_diffrn_measured_fraction_theta_max 0.998
_diffrn_measurement_device_type 'sealed tube'
_diffrn_measurement_method graphite
_diffrn_radiation_type MoK\a
_diffrn_radiation_wavelength 0.71073
_diffrn_reflns_av_R_equivalents 0.0581
_diffrn_reflns_av_unetI/netI 0.0684
_diffrn_reflns_Laue_measured_fraction_full 0.999
_diffrn_reflns_Laue_measured_fraction_max 0.998
_diffrn_reflns_limit_h_max 43
_diffrn_reflns_limit_h_min -34
_diffrn_reflns_limit_k_max 9
_diffrn_reflns_limit_k_min -9
_diffrn_reflns_limit_l_max 21
_diffrn_reflns_limit_l_min -20
_diffrn_reflns_number 11936
_diffrn_reflns_point_group_measured_fraction_full 0.999
_diffrn_reflns_point_group_measured_fraction_max 0.998
_diffrn_reflns_theta_full 25.242
_diffrn_reflns_theta_max 28.231
_diffrn_reflns_theta_min 2.576
_exptl_absorpt_coefficient_mu 2.218
_exptl_crystal_colour YELLOW
_exptl_crystal_density_diffrn 2.088
_exptl_crystal_description BLOCK
_exptl_crystal_F_000 2104
_exptl_crystal_size_max 0.150
_exptl_crystal_size_mid 0.130
_exptl_crystal_size_min 0.110
_exptl_transmission_factor_max 0.792
_exptl_transmission_factor_min 0.732
_refine_diff_density_max 0.702
_refine_diff_density_min -0.557
_refine_diff_density_rms 0.127
_refine_ls_extinction_method none
_refine_ls_goodness_of_fit_ref 0.943
_refine_ls_hydrogen_treatment constr
_refine_ls_matrix_type full
_refine_ls_number_parameters 258
_refine_ls_number_reflns 4165
_refine_ls_number_restraints 0
_refine_ls_restrained_S_all 0.943
_refine_ls_R_factor_all 0.0754
_refine_ls_R_factor_gt 0.0383
_refine_ls_shift/su_max 0.002
_refine_ls_shift/su_mean 0.000
_refine_ls_structure_factor_coef Fsqd
_refine_ls_weighting_details 'w=1/[\s^2^(Fo^2^)+(0.0350P)^2^] where P=(Fo^2^+2Fc^2^)/3'
_refine_ls_weighting_scheme calc
_refine_ls_wR_factor_gt 0.0728
_refine_ls_wR_factor_ref 0.0846
_reflns_Friedel_coverage 0.000
_reflns_number_gt 2764
_reflns_number_total 4165
_reflns_threshold_expression 'I > 2\s(I)'
_cod_data_source_file d0ra01420f2.cif
_cod_data_source_block 2
_cod_depositor_comments 'Adding full bibliography for 7240143--7240144.cif.'
_cod_original_sg_symbol_H-M 'C 2/c'
_cod_database_code 7240144
_shelx_shelxl_version_number 2014/7
_shelx_space_group_comment
;
The symmetry employed for this shelxl refinement is uniquely defined
by the following loop, which should always be used as a source of
symmetry information in preference to the above space-group names.
They are only intended as comments.
;
_shelx_estimated_absorpt_t_min 0.732
_shelx_estimated_absorpt_t_max 0.792

loop_
_space_group_symop_operation_xyz
'x, y, z'
'-x, y, -z+1/2'
'x+1/2, y+1/2, z'
'-x+1/2, y+1/2, -z+1/2'
'-x, -y, -z'
'x, -y, z-1/2'
'-x+1/2, -y+1/2, -z'
'x+1/2, -y+1/2, z-1/2'

loop_
_atom_site_label
_atom_site_type_symbol
_atom_site_fract_x
_atom_site_fract_y
_atom_site_fract_z
_atom_site_U_iso_or_equiv
_atom_site_adp_type
_atom_site_occupancy
_atom_site_site_symmetry_order
_atom_site_calc_flag
_atom_site_refinement_flags_posn
_atom_site_refinement_flags_adp
_atom_site_refinement_flags_occupancy
_atom_site_disorder_assembly
_atom_site_disorder_group
Mo1 Mo 0.71058(2) 0.20680(5) 0.67174(2) 0.01550(10) Uani 1 1 d . . . . .
Zn1 Zn 0.67997(2) -0.30480(7) 0.66079(3) 0.01767(12) Uani 1 1 d . . . . .
O1 O 0.60418(9) -0.2925(4) 0.59640(18) 0.0248(7) Uani 1 1 d . . . . .
N1 N 0.65847(11) -0.2410(5) 0.7678(2) 0.0204(8) Uani 1 1 d . . . . .
C1 C 0.64804(15) -0.1810(7) 0.8945(3) 0.0344(12) Uani 1 1 d . . . . .
H1A H 0.6540 -0.1583 0.9576 0.041 Uiso 1 1 d R U . . .
O1W O 0.5000 -0.0360(6) 0.7500 0.0312(11) Uani 1 2 d S T P . .
O2 O 0.67848(9) -0.0014(4) 0.64054(19) 0.0295(7) Uani 1 1 d . . . . .
N2 N 0.67479(11) -0.3334(5) 0.5261(2) 0.0209(8) Uani 1 1 d . . . . .
C2 C 0.60686(15) -0.1914(7) 0.8255(3) 0.0345(12) Uani 1 1 d . . . . .
H2A H 0.5786 -0.1765 0.8296 0.041 Uiso 1 1 d R U . . .
C3 C 0.61471(13) -0.2266(6) 0.7475(3) 0.0201(9) Uani 1 1 d . . . . .
N3 N 0.67795(11) -0.2106(5) 0.8571(2) 0.0258(8) Uani 1 1 d . . . . .
H3A H 0.7074 -0.2099 0.8879 0.031 Uiso 1 1 d R U . . .
O3 O 0.73274(9) 0.2514(4) 0.59079(19) 0.0284(8) Uani 1 1 d . . . . .
O4 O 0.75378(9) 0.1777(4) 0.77972(18) 0.0257(7) Uani 1 1 d . . . . .
N4 N 0.63589(11) -0.3006(5) 0.4581(2) 0.0240(8) Uani 1 1 d . . . . .
H4A H 0.6106 -0.2758 0.4656 0.029 Uiso 1 1 d R U . . .
C4 C 0.58637(13) -0.2486(6) 0.6494(3) 0.0201(9) Uani 1 1 d . . . . .
O5 O 0.67475(8) 0.3964(4) 0.67571(18) 0.0207(6) Uani 1 1 d . . . . .
N5 N 0.59883(11) -0.2929(5) 0.2135(2) 0.0227(8) Uani 1 1 d . . . . .
H5A H 0.6246 -0.3197 0.2083 0.027 Uiso 1 1 d R U . . .
C5 C 0.68275(13) -0.3475(6) 0.3923(3) 0.0228(10) Uani 1 1 d . . . . .
H5C H 0.6959 -0.3606 0.3480 0.027 Uiso 1 1 d R U . . .
N6 N 0.54284(11) -0.2209(5) 0.6262(2) 0.0235(8) Uani 1 1 d . . . . .
H6A H 0.5343 -0.1860 0.6714 0.028 Uiso 1 1 d R U . . .
C6 C 0.50874(13) -0.2383(6) 0.5378(3) 0.0224(10) Uani 1 1 d . . . . .
O6 O 0.56408(10) -0.2407(5) 0.3108(2) 0.0407(9) Uani 1 1 d . . . . .
C7 C 0.46623(14) -0.1906(7) 0.5294(3) 0.0296(11) Uani 1 1 d . . . . .
H7A H 0.4611 -0.1462 0.5816 0.036 Uiso 1 1 d R U . . .
C8 C 0.51579(14) -0.3025(7) 0.4626(3) 0.0267(10) Uani 1 1 d . . . . .
H8A H 0.5451 -0.3352 0.4681 0.032 Uiso 1 1 d R U . . .
C9 C 0.48067(14) -0.3200(6) 0.3797(3) 0.0247(10) Uani 1 1 d . . . . .
H9A H 0.4860 -0.3648 0.3277 0.030 Uiso 1 1 d R U . . .
C10 C 0.43826(13) -0.2729(6) 0.3699(3) 0.0206(9) Uani 1 1 d . . . . .
C11 C 0.43106(14) -0.2096(7) 0.4456(3) 0.0295(10) Uani 1 1 d . . . . .
H11A H 0.4018 -0.1741 0.4399 0.035 Uiso 1 1 d R U . . .
C12 C 0.59766(13) -0.2787(6) 0.2961(3) 0.0231(9) Uani 1 1 d . . . . .
C13 C 0.63926(14) -0.3093(6) 0.3757(3) 0.0214(9) Uani 1 1 d . . . . .
C14 C 0.70295(14) -0.3630(6) 0.4866(3) 0.0242(10) Uani 1 1 d . . . . .
H14A H 0.7336 -0.3915 0.5189 0.029 Uiso 1 1 d R U . . .

loop_
_atom_site_aniso_label
_atom_site_aniso_U_11
_atom_site_aniso_U_22
_atom_site_aniso_U_33
_atom_site_aniso_U_23
_atom_site_aniso_U_13
_atom_site_aniso_U_12
Mo1 0.01180(17) 0.01785(18) 0.01470(17) 0.00045(16) 0.00267(13) 0.00045(15)
Zn1 0.0147(2) 0.0205(3) 0.0147(2) -0.0006(2) 0.00220(19) -0.0002(2)
O1 0.0164(15) 0.0362(18) 0.0222(15) -0.0029(14) 0.0078(13) 0.0008(14)
N1 0.0177(18) 0.023(2) 0.0194(18) -0.0029(15) 0.0059(15) -0.0016(14)
C1 0.032(3) 0.052(3) 0.016(2) -0.001(2) 0.006(2) 0.013(2)
O1W 0.032(3) 0.036(3) 0.025(2) 0.000 0.010(2) 0.000
O2 0.0250(17) 0.0223(16) 0.0343(17) -0.0028(14) 0.0037(14) -0.0031(14)
N2 0.0180(18) 0.028(2) 0.0132(16) 0.0029(15) 0.0027(15) 0.0005(15)
C2 0.025(3) 0.057(3) 0.020(2) -0.003(2) 0.008(2) 0.007(2)
C3 0.017(2) 0.025(2) 0.018(2) 0.0017(18) 0.0063(17) 0.0038(18)
N3 0.0184(18) 0.033(2) 0.0208(18) -0.0035(17) 0.0013(15) 0.0020(17)
O3 0.0231(16) 0.042(2) 0.0226(15) 0.0027(14) 0.0113(13) 0.0030(14)
O4 0.0165(15) 0.0368(19) 0.0186(14) 0.0027(14) 0.0009(13) 0.0014(13)
N4 0.0182(18) 0.036(2) 0.0154(17) 0.0006(17) 0.0041(14) 0.0043(17)
C4 0.016(2) 0.023(2) 0.021(2) 0.0012(17) 0.0068(18) 0.0002(16)
O5 0.0165(15) 0.0188(15) 0.0272(15) 0.0020(13) 0.0087(13) 0.0010(12)
N5 0.0128(17) 0.041(2) 0.0138(16) 0.0018(17) 0.0050(14) 0.0036(17)
C5 0.016(2) 0.034(3) 0.018(2) 0.0025(18) 0.0060(18) 0.0000(18)
N6 0.0151(17) 0.039(2) 0.0145(17) -0.0032(16) 0.0036(15) 0.0008(17)
C6 0.015(2) 0.033(3) 0.0145(19) -0.0023(18) 0.0008(17) -0.0014(18)
O6 0.0211(17) 0.080(3) 0.0218(16) 0.0014(17) 0.0086(14) 0.0118(17)
C7 0.023(2) 0.048(3) 0.018(2) -0.004(2) 0.0084(19) 0.002(2)
C8 0.016(2) 0.036(3) 0.027(2) -0.002(2) 0.0074(19) 0.000(2)
C9 0.024(2) 0.035(3) 0.015(2) -0.0018(19) 0.0083(18) -0.002(2)
C10 0.018(2) 0.029(2) 0.0129(19) 0.0004(17) 0.0038(17) -0.0040(18)
C11 0.015(2) 0.048(3) 0.024(2) -0.006(2) 0.0057(18) -0.001(2)
C12 0.017(2) 0.035(3) 0.016(2) -0.0020(19) 0.0051(18) 0.002(2)
C13 0.021(2) 0.027(2) 0.0150(19) 0.0015(19) 0.0065(17) 0.000(2)
C14 0.019(2) 0.028(2) 0.024(2) 0.0049(19) 0.0061(19) -0.0022(18)

loop_
_atom_type_symbol
_atom_type_description
_atom_type_scat_dispersion_real
_atom_type_scat_dispersion_imag
_atom_type_scat_source
C C 0.0033 0.0016 'International Tables Vol C Tables 4.2.6.8 and 6.1.1.4'
H H 0.0000 0.0000 'International Tables Vol C Tables 4.2.6.8 and 6.1.1.4'
N N 0.0061 0.0033 'International Tables Vol C Tables 4.2.6.8 and 6.1.1.4'
O O 0.0106 0.0060 'International Tables Vol C Tables 4.2.6.8 and 6.1.1.4'
P P 0.1023 0.0942 'International Tables Vol C Tables 4.2.6.8 and 6.1.1.4'
Zn Zn 0.2839 1.4301 'International Tables Vol C Tables 4.2.6.8 and 6.1.1.4'
Mo Mo -1.6832 0.6857 'International Tables Vol C Tables 4.2.6.8 and 6.1.1.4'

loop_
_geom_angle_atom_site_label_1
_geom_angle_atom_site_label_2
_geom_angle_atom_site_label_3
_geom_angle
_geom_angle_site_symmetry_1
_geom_angle_site_symmetry_3
_geom_angle_publ_flag
O3 Mo1 O2 108.46(14) . . ?
O3 Mo1 O4 109.51(14) . . ?
O2 Mo1 O4 110.45(13) . . ?
O3 Mo1 O5 111.14(13) . . ?
O2 Mo1 O5 107.17(13) . . ?
O4 Mo1 O5 110.07(13) . . ?
O4 Zn1 N2 97.17(12) 4_646 . ?
O4 Zn1 O5 90.37(11) 4_646 1_545 ?
N2 Zn1 O5 92.40(12) . 1_545 ?
O4 Zn1 N1 105.43(12) 4_646 . ?
N2 Zn1 N1 156.71(13) . . ?
O5 Zn1 N1 92.98(12) 1_545 . ?
O4 Zn1 O2 95.10(11) 4_646 . ?
N2 Zn1 O2 87.29(12) . . ?
O5 Zn1 O2 174.51(10) 1_545 . ?
N1 Zn1 O2 85.21(12) . . ?
O4 Zn1 O1 178.03(11) 4_646 . ?
N2 Zn1 O1 84.13(11) . . ?
O5 Zn1 O1 88.10(10) 1_545 . ?
N1 Zn1 O1 73.42(11) . . ?
O2 Zn1 O1 86.42(11) . . ?
C4 O1 Zn1 114.8(2) . . ?
N3 N1 C3 105.9(3) . . ?
N3 N1 Zn1 135.8(3) . . ?
C3 N1 Zn1 118.3(3) . . ?
N3 C1 C2 107.4(4) . . ?
Mo1 O2 Zn1 143.42(15) . . ?
C14 N2 N4 105.4(3) . . ?
C14 N2 Zn1 135.0(3) . . ?
N4 N2 Zn1 119.3(3) . . ?
C1 C2 C3 105.2(4) . . ?
N1 C3 C2 110.2(4) . . ?
N1 C3 C4 115.0(4) . . ?
C2 C3 C4 134.7(4) . . ?
N1 N3 C1 111.3(3) . . ?
Mo1 O4 Zn1 140.11(17) . 4_656 ?
N2 N4 C13 111.6(3) . . ?
O1 C4 N6 125.4(4) . . ?
O1 C4 C3 118.3(4) . . ?
N6 C4 C3 116.3(4) . . ?
Mo1 O5 Zn1 130.21(14) . 1_565 ?
C12 N5 C10 125.1(3) . 2_655 ?
C13 C5 C14 104.6(4) . . ?
C4 N6 C6 127.3(4) . . ?
C8 C6 C7 119.5(4) . . ?
C8 C6 N6 123.7(4) . . ?
C7 C6 N6 116.9(4) . . ?
C6 C7 C11 120.0(4) . . ?
C6 C8 C9 120.0(4) . . ?
C10 C9 C8 121.4(4) . . ?
C9 C10 C11 118.6(4) . . ?
C9 C10 N5 123.1(4) . 2_655 ?
C11 C10 N5 118.2(4) . 2_655 ?
C10 C11 C7 120.5(4) . . ?
O6 C12 N5 124.4(4) . . ?
O6 C12 C13 117.7(4) . . ?
N5 C12 C13 117.9(4) . . ?
N4 C13 C5 106.7(4) . . ?
N4 C13 C12 115.5(4) . . ?
C5 C13 C12 137.9(4) . . ?
N2 C14 C5 111.8(4) . . ?

loop_
_geom_bond_atom_site_label_1
_geom_bond_atom_site_label_2
_geom_bond_distance
_geom_bond_site_symmetry_2
_geom_bond_publ_flag
Mo1 O3 1.733(3) . ?
Mo1 O2 1.755(3) . ?
Mo1 O4 1.770(3) . ?
Mo1 O5 1.790(3) . ?
Zn1 O4 2.014(3) 4_646 ?
Zn1 N2 2.093(3) . ?
Zn1 O5 2.120(3) 1_545 ?
Zn1 N1 2.124(3) . ?
Zn1 O2 2.146(3) . ?
Zn1 O1 2.299(3) . ?
O1 C4 1.235(5) . ?
N1 N3 1.333(4) . ?
N1 C3 1.349(5) . ?
C1 N3 1.344(5) . ?
C1 C2 1.378(6) . ?
N2 C14 1.318(5) . ?
N2 N4 1.340(4) . ?
C2 C3 1.382(6) . ?
C3 C4 1.487(5) . ?
O4 Zn1 2.014(3) 4_656 ?
N4 C13 1.358(5) . ?
C4 N6 1.345(5) . ?
O5 Zn1 2.120(3) 1_565 ?
N5 C12 1.334(5) . ?
N5 C10 1.422(5) 2_655 ?
C5 C13 1.374(6) . ?
C5 C14 1.393(5) . ?
N6 C6 1.428(5) . ?
C6 C8 1.378(6) . ?
C6 C7 1.390(6) . ?
O6 C12 1.239(5) . ?
C7 C11 1.396(6) . ?
C8 C9 1.385(5) . ?
C9 C10 1.379(6) . ?
C10 C11 1.385(6) . ?
C10 N5 1.422(5) 2_655 ?
C12 C13 1.479(5) . ?
